data_4116387
loop_
_publ_author_name
'Jayani R. Perera'
'Mary Jane Heeg'
'H. Bernhard Schlegel'
'Charles H. Winter'

_publ_section_title
;
 Ruthenium Complexes Bearing \h5-Pyrazolato Ligands
;
_journal_name_full 'Journal of the American Chemical Society'
_journal_page_first 4536
_journal_page_last 4537
_journal_paper_doi 10.1021/ja990109a
_journal_volume 121
_journal_year 1999
_chemical_formula_sum 'C15 H22 N2 Ru'
_chemical_formula_weight 331.42
_chemical_name_systematic
; 
 ? 
;
_space_group_IT_number 19
_symmetry_cell_setting orthorhombic
_symmetry_space_group_name_Hall 'P 2ac 2ab'
_symmetry_space_group_name_H-M 'P 21 21 21'
_atom_sites_solution_hydrogens geom
_atom_sites_solution_primary direct
_atom_sites_solution_secondary difmap
_audit_creation_method SHELXL
_cell_angle_alpha 90.00
_cell_angle_beta 90.00
_cell_angle_gamma 90.00
_cell_formula_units_Z 4
_cell_length_a 10.7505(6)
_cell_length_b 11.1008(7)
_cell_length_c 12.4859(8)
_cell_measurement_reflns_used 5014
_cell_measurement_temperature 295(2)
_cell_volume 1490.06(16)
_computing_cell_refinement 'Siemens SAINT'
_computing_data_collection 'Siemens SMART'
_computing_data_reduction 'Siemens SAINT'
_computing_molecular_graphics SHELXTL-Plus
_computing_publication_material SHELXL-93
_computing_structure_refinement 'SHELXL-93 (Sheldrick, 1993)'
_computing_structure_solution 'SHELXS-86 (Sheldrick, 1990)'
_diffrn_ambient_temperature 295(2)
_diffrn_measurement_device 'Siemens P4/CCD'
_diffrn_measurement_method 'SMART CCD'
_diffrn_radiation_monochromator graphite
_diffrn_radiation_source 'fine-focus sealed tube'
_diffrn_radiation_type MoK\a
_diffrn_radiation_wavelength 0.71073
_diffrn_reflns_av_R_equivalents 0.031
_diffrn_reflns_av_sigmaI/netI 0.0420
_diffrn_reflns_limit_h_max 14
_diffrn_reflns_limit_h_min -14
_diffrn_reflns_limit_k_max 14
_diffrn_reflns_limit_k_min 0
_diffrn_reflns_limit_l_max 16
_diffrn_reflns_limit_l_min 0
_diffrn_reflns_number 10260
_diffrn_reflns_theta_max 28.30
_diffrn_reflns_theta_min 2.46
_exptl_absorpt_coefficient_mu 1.038
_exptl_absorpt_correction_type multi-scan
_exptl_crystal_colour dark
_exptl_crystal_density_diffrn 1.477
_exptl_crystal_description rods
_exptl_crystal_F_000 680
_exptl_crystal_size_max 0.32
_exptl_crystal_size_mid 0.15
_exptl_crystal_size_min 0.14
_refine_diff_density_max 0.285
_refine_diff_density_min -0.299
_refine_diff_density_rms 0.062
_refine_ls_abs_structure_details 'Flack H D (1983), Acta Cryst. A39, 876-881'
_refine_ls_abs_structure_Flack -0.08(4)
_refine_ls_extinction_coef 0.0012(2)
_refine_ls_extinction_expression Fc^*^=kFc[1+0.001xFc^2^\l^3^/sin(2\q)]^-1/4^
_refine_ls_extinction_method SHELXL
_refine_ls_goodness_of_fit_all 0.998
_refine_ls_goodness_of_fit_obs 1.018
_refine_ls_matrix_type full
_refine_ls_number_parameters 171
_refine_ls_number_reflns 3479
_refine_ls_number_restraints 0
_refine_ls_restrained_S_all 0.998
_refine_ls_restrained_S_obs 1.018
_refine_ls_R_factor_all 0.0436
_refine_ls_R_factor_obs 0.0300
_refine_ls_shift/esd_max -0.039
_refine_ls_shift/esd_mean 0.002
_refine_ls_structure_factor_coef Fsqd
_refine_ls_weighting_details 'w=1/[\s^2^(Fo^2^)+(0.0254P)^2^+0.0000P] where P=(Fo^2^+2Fc^2^)/3'
_refine_ls_weighting_scheme calc
_refine_ls_wR_factor_all 0.0545
_refine_ls_wR_factor_obs 0.0509
_reflns_number_observed 2943
_reflns_number_total 3479
_reflns_observed_criterion >2sigma(I)
_cod_data_source_file ja990109a.cif
_cod_data_source_block Compound_1
_cod_depositor_comments
;
The following automatic conversions were performed:

'_refine_ls_weighting_scheme' value 'calc
w=1/[\s^2^(Fo^2^)+(0.0254P)^2^+0.0000P] where P=(Fo^2^+2Fc^2^)/3' was
changed to 'calc'. New tag '_refine_ls_weighting_details' was
created. The value of the new tag was set to
'w=1/[\s^2^(Fo^2^)+(0.0254P)^2^+0.0000P] where P=(Fo^2^+2Fc^2^)/3'.

Automatic conversion script
Id: cif_fix_values 3143 2015-03-26 13:38:13Z robertas 
;
_cod_original_cell_volume 1490.1(2)
_cod_database_code 4116387

loop_
_symmetry_equiv_pos_as_xyz
'x, y, z'
'-x+1/2, -y, z+1/2'
'-x, y+1/2, -z+1/2'
'x+1/2, -y+1/2, -z'

loop_
_atom_site_aniso_label
_atom_site_aniso_U_11
_atom_site_aniso_U_22
_atom_site_aniso_U_33
_atom_site_aniso_U_23
_atom_site_aniso_U_13
_atom_site_aniso_U_12
Ru1 0.03378(10) 0.03297(12) 0.03696(12) -0.00084(12) -0.00086(12) 0.00078(12)
C1 0.0400(15) 0.046(2) 0.038(2) 0.006(2) -0.0022(13) -0.003(2)
C2 0.036(2) 0.037(2) 0.043(2) 0.0013(15) -0.008(2) 0.0012(13)
C3 0.0341(12) 0.045(2) 0.044(2) 0.0002(14) -0.0021(15) 0.001(2)
C4 0.039(2) 0.042(2) 0.046(2) -0.004(2) -0.008(2) -0.002(2)
C5 0.047(2) 0.046(2) 0.035(2) -0.004(2) -0.0042(15) 0.006(2)
C6 0.062(2) 0.066(3) 0.049(3) 0.011(2) 0.004(2) -0.016(2)
C7 0.055(2) 0.042(2) 0.071(3) 0.002(2) -0.002(2) 0.006(2)
C8 0.0417(15) 0.067(2) 0.071(2) 0.001(3) 0.013(2) -0.005(2)
C9 0.068(2) 0.044(2) 0.072(3) -0.001(2) -0.020(2) -0.013(2)
C10 0.074(3) 0.068(3) 0.052(3) -0.012(2) -0.002(2) 0.021(2)
N1 0.0496(15) 0.054(2) 0.061(2) -0.002(2) -0.008(2) 0.0161(14)
N2 0.065(2) 0.046(2) 0.049(2) 0.006(2) -0.008(2) 0.014(2)
C11 0.0399(15) 0.065(2) 0.067(2) 0.004(2) -0.013(2) 0.000(2)
C12 0.064(2) 0.037(2) 0.068(3) -0.002(2) -0.031(2) -0.005(2)
C13 0.068(2) 0.056(3) 0.044(2) -0.007(2) -0.021(2) 0.012(2)
C14 0.041(2) 0.149(5) 0.117(4) 0.014(3) 0.005(3) -0.011(3)
C15 0.128(4) 0.098(3) 0.045(3) -0.017(3) -0.009(2) 0.040(4)

loop_
_atom_site_label
_atom_site_type_symbol
_atom_site_fract_x
_atom_site_fract_y
_atom_site_fract_z
_atom_site_U_iso_or_equiv
_atom_site_thermal_displace_type
_atom_site_occupancy
_atom_site_calc_flag
_atom_site_refinement_flags
Ru1 Ru 0.15079(2) 0.78730(2) 0.77481(2) 0.03457(8) Uani 1 d .
C1 C 0.1951(3) 0.7095(4) 0.9274(3) 0.0413(7) Uani 1 d .
C2 C 0.2846(3) 0.6717(3) 0.8501(3) 0.0389(8) Uani 1 d .
C3 C 0.3462(3) 0.7763(3) 0.8109(2) 0.0412(7) Uani 1 d .
C4 C 0.2966(3) 0.8787(3) 0.8645(3) 0.0422(8) Uani 1 d .
C5 C 0.2026(3) 0.8365(3) 0.9371(3) 0.0426(8) Uani 1 d .
C6 C 0.1119(3) 0.6261(4) 0.9910(3) 0.0591(11) Uani 1 d .
H6A H 0.1538(9) 0.6019(16) 1.0554(9) 0.071 Uiso 1 calc R
H6B H 0.0928(17) 0.5562(10) 0.9489(7) 0.071 Uiso 1 calc R
H6C H 0.0362(9) 0.6673(8) 1.0091(15) 0.071 Uiso 1 calc R
C7 C 0.3114(3) 0.5442(3) 0.8166(4) 0.0561(11) Uani 1 d .
H7A H 0.3760(16) 0.5116(8) 0.8610(13) 0.067 Uiso 1 calc R
H7B H 0.3377(20) 0.5432(4) 0.7431(7) 0.067 Uiso 1 calc R
H7C H 0.2374(7) 0.4965(6) 0.8243(17) 0.067 Uiso 1 calc R
C8 C 0.4496(3) 0.7781(4) 0.7292(3) 0.0601(9) Uani 1 d .
H8A H 0.4361(12) 0.7154(14) 0.6775(11) 0.072 Uiso 1 calc R
H8B H 0.5278(3) 0.7652(21) 0.7645(4) 0.072 Uiso 1 calc R
H8C H 0.4507(14) 0.8548(8) 0.6937(13) 0.072 Uiso 1 calc R
C9 C 0.3378(4) 1.0075(3) 0.8516(3) 0.0614(10) Uani 1 d .
H9A H 0.3980(17) 1.0267(7) 0.9058(12) 0.074 Uiso 1 calc R
H9B H 0.2673(6) 1.0600(3) 0.8585(18) 0.074 Uiso 1 calc R
H9C H 0.3746(19) 1.0180(6) 0.7821(8) 0.074 Uiso 1 calc R
C10 C 0.1283(4) 0.9142(4) 1.0123(3) 0.0647(12) Uani 1 d .
H10A H 0.1003(19) 0.9849(11) 0.9752(6) 0.078 Uiso 1 calc R
H10B H 0.1795(8) 0.9375(18) 1.0718(10) 0.078 Uiso 1 calc R
H10C H 0.0578(13) 0.8698(8) 1.0380(15) 0.078 Uiso 1 calc R
N1 N -0.0060(3) 0.8845(3) 0.7060(3) 0.0547(9) Uani 1 d .
N2 N 0.0866(3) 0.8732(3) 0.6284(2) 0.0533(8) Uani 1 d .
C11 C -0.0453(3) 0.7701(4) 0.7325(3) 0.0574(9) Uani 1 d .
C12 C 0.0206(3) 0.6851(3) 0.6731(3) 0.0564(11) Uani 1 d .
H12 H 0.0127(3) 0.6017(3) 0.6758(3) 0.068 Uiso 1 calc R
C13 C 0.1009(4) 0.7520(3) 0.6086(3) 0.0557(11) Uani 1 d .
C14 C -0.1485(3) 0.7504(5) 0.8112(4) 0.103(2) Uani 1 d .
H14A H -0.1371(17) 0.6742(14) 0.8462(19) 0.123 Uiso 1 calc R
H14B H -0.2268(4) 0.7505(30) 0.7741(5) 0.123 Uiso 1 calc R
H14C H -0.1478(19) 0.8137(16) 0.8635(15) 0.123 Uiso 1 calc R
C15 C 0.1909(4) 0.7117(5) 0.5225(3) 0.090(2) Uani 1 d .
H15A H 0.1528(11) 0.7210(25) 0.4534(3) 0.108 Uiso 1 calc R
H15B H 0.2120(21) 0.6285(9) 0.5335(14) 0.108 Uiso 1 calc R
H15C H 0.2649(12) 0.7598(18) 0.5259(15) 0.108 Uiso 1 calc R

loop_
_atom_type_symbol
_atom_type_description
_atom_type_scat_dispersion_real
_atom_type_scat_dispersion_imag
_atom_type_scat_source
C C 0.0033 0.0016 'International Tables Vol C Tables 4.2.6.8 and 6.1.1.4'
H H 0.0000 0.0000 'International Tables Vol C Tables 4.2.6.8 and 6.1.1.4'
N N 0.0061 0.0033 'International Tables Vol C Tables 4.2.6.8 and 6.1.1.4'
Ru Ru -1.2594 0.8363 'International Tables Vol C Tables 4.2.6.8 and 6.1.1.4'

loop_
_geom_angle_atom_site_label_1
_geom_angle_atom_site_label_2
_geom_angle_atom_site_label_3
_geom_angle
C1 Ru1 C2 38.84(13)
C1 Ru1 C3 64.81(11)
C2 Ru1 C3 38.70(12)
C1 Ru1 N2 173.58(12)
C2 Ru1 N2 147.52(12)
C3 Ru1 N2 120.70(12)
C1 Ru1 C5 38.33(13)
C2 Ru1 C5 64.52(13)
C3 Ru1 C5 64.46(11)
N2 Ru1 C5 139.10(13)
C1 Ru1 N1 136.19(12)
C2 Ru1 N1 171.27(13)
C3 Ru1 N1 150.02(12)
N2 Ru1 N1 37.40(11)
C5 Ru1 N1 116.22(12)
C1 Ru1 C4 64.58(13)
C2 Ru1 C4 64.59(12)
C3 Ru1 C4 38.40(12)
N2 Ru1 C4 117.17(13)
C5 Ru1 C4 38.56(13)
N1 Ru1 C4 121.93(13)
C1 Ru1 C13 145.91(15)
C2 Ru1 C13 118.34(13)
C3 Ru1 C13 115.41(13)
N2 Ru1 C13 36.85(12)
C5 Ru1 C13 175.69(14)
N1 Ru1 C13 61.51(13)
C4 Ru1 C13 138.67(15)
C1 Ru1 C11 113.24(13)
C2 Ru1 C11 134.58(13)
C3 Ru1 C11 171.49(15)
N2 Ru1 C11 61.84(13)
C5 Ru1 C11 119.73(14)
N1 Ru1 C11 36.87(12)
C4 Ru1 C11 149.42(14)
C13 Ru1 C11 61.0(2)
C1 Ru1 C12 116.46(15)
C2 Ru1 C12 111.73(13)
C3 Ru1 C12 135.32(13)
N2 Ru1 C12 62.60(13)
C5 Ru1 C12 146.10(15)
N1 Ru1 C12 62.39(12)
C4 Ru1 C12 173.37(15)
C13 Ru1 C12 37.11(15)
C11 Ru1 C12 37.05(14)
C5 C1 C2 108.2(3)
C5 C1 C6 126.7(3)
C2 C1 C6 125.0(4)
C5 C1 Ru1 71.8(2)
C2 C1 Ru1 70.6(2)
C6 C1 Ru1 125.5(2)
C1 C2 C3 107.8(3)
C1 C2 C7 126.5(3)
C3 C2 C7 125.7(3)
C1 C2 Ru1 70.6(2)
C3 C2 Ru1 70.9(2)
C7 C2 Ru1 124.7(2)
C4 C3 C2 108.4(3)
C4 C3 C8 125.7(3)
C2 C3 C8 125.9(3)
C4 C3 Ru1 71.8(2)
C2 C3 Ru1 70.4(2)
C8 C3 Ru1 125.3(2)
C3 C4 C5 107.5(3)
C3 C4 C9 126.7(3)
C5 C4 C9 125.8(3)
C3 C4 Ru1 69.8(2)
C5 C4 Ru1 70.5(2)
C9 C4 Ru1 126.8(2)
C1 C5 C4 108.1(3)
C1 C5 C10 126.4(3)
C4 C5 C10 125.5(3)
C1 C5 Ru1 69.9(2)
C4 C5 Ru1 71.0(2)
C10 C5 Ru1 126.2(2)
C11 N1 N2 107.6(3)
C11 N1 Ru1 71.7(2)
N2 N1 Ru1 71.1(2)
C13 N2 N1 107.0(3)
C13 N2 Ru1 71.7(2)
N1 N2 Ru1 71.5(2)
N1 C11 C12 109.9(3)
N1 C11 C14 121.3(4)
C12 C11 C14 128.8(4)
N1 C11 Ru1 71.4(2)
C12 C11 Ru1 72.4(2)
C14 C11 Ru1 124.7(3)
C13 C12 C11 105.1(3)
C13 C12 Ru1 70.4(2)
C11 C12 Ru1 70.6(2)
N2 C13 C12 110.4(4)
N2 C13 C15 119.2(4)
C12 C13 C15 130.3(4)
N2 C13 Ru1 71.4(2)
C12 C13 Ru1 72.5(2)
C15 C13 Ru1 124.9(3)

loop_
_geom_bond_atom_site_label_1
_geom_bond_atom_site_label_2
_geom_bond_distance
Ru1 C1 2.145(3)
Ru1 C2 2.145(3)
Ru1 C3 2.152(3)
Ru1 N2 2.174(3)
Ru1 C5 2.171(3)
Ru1 N1 2.178(3)
Ru1 C4 2.177(3)
Ru1 C13 2.178(4)
Ru1 C11 2.182(3)
Ru1 C12 2.205(3)
C1 C5 1.417(5)
C1 C2 1.426(5)
C1 C6 1.513(5)
C2 C3 1.424(4)
C2 C7 1.503(5)
C3 C4 1.424(4)
C3 C8 1.508(4)
C4 C5 1.436(5)
C4 C9 1.506(4)
C5 C10 1.505(5)
N1 C11 1.379(5)
N1 N2 1.396(4)
N2 C13 1.376(5)
C11 C12 1.394(5)
C11 C14 1.498(5)
C12 C13 1.395(5)
C13 C15 1.514(5)
